data_4339729
loop_
_publ_author_name
'Szajna-Fuller, Ewa'
'Chambers, Bonnie M.'
'Arif, Atta M.'
'Berreau, Lisa M.'

_publ_section_title
;
 Carboxylate coordination chemistry of a mononuclear Ni(II) center in a
 hydrophobic or hydrogen bond donor secondary environment: relevance to
 acireductone dioxygenase.
;
_journal_issue 14
_journal_name_full 'Inorganic chemistry'
_journal_page_first 5486
_journal_page_last 5498
_journal_paper_doi 10.1021/ic061316w
_journal_volume 46
_journal_year 2007
_chemical_formula_moiety 'C34 H35 N4 Ni O3, Cl O4,0.5(C H2 Cl2)'
_chemical_formula_sum 'C34.5 H36 Cl2 N4 Ni O7 S'
_chemical_formula_weight 780.34
_chemical_name_systematic
; 
 ? 
;
_space_group_IT_number 15
_symmetry_cell_setting monoclinic
_symmetry_space_group_name_Hall '-C 2yc'
_symmetry_space_group_name_H-M 'C 1 2/c 1'
_atom_sites_solution_hydrogens geom
_atom_sites_solution_primary direct
_atom_sites_solution_secondary difmap
_audit_creation_method SHELXL-97
_cell_angle_alpha 90.00
_cell_angle_beta 120.5857(15)
_cell_angle_gamma 90.00
_cell_formula_units_Z 8
_cell_length_a 32.2278(9)
_cell_length_b 13.1954(4)
_cell_length_c 18.9364(3)
_cell_measurement_reflns_used 7294
_cell_measurement_temperature 150(1)
_cell_measurement_theta_max 27.485
_cell_measurement_theta_min 1.018
_cell_volume 6932.5(3)
_computing_cell_refinement DENZO-SMN
_computing_data_collection 'Nonius COLLECT'
_computing_data_reduction DENZO-SMN
_computing_molecular_graphics 'WinGX, Ortep3'
_computing_structure_refinement 'SHELXL-97 (Sheldrick, 1997)'
_computing_structure_solution SIR97
_diffrn_ambient_temperature 150(1)
_diffrn_measured_fraction_theta_full 0.991
_diffrn_measured_fraction_theta_max 0.991
_diffrn_measurement_device_type 'Nonius KappaCCD Diffractometer'
_diffrn_measurement_method 'Phi and Omega scan'
_diffrn_radiation_monochromator graphite
_diffrn_radiation_source 'fine-focus sealed tube'
_diffrn_radiation_type MoK\a
_diffrn_radiation_wavelength 0.71073
_diffrn_reflns_av_R_equivalents 0.0354
_diffrn_reflns_av_sigmaI/netI 0.0555
_diffrn_reflns_limit_h_max 41
_diffrn_reflns_limit_h_min -41
_diffrn_reflns_limit_k_max 17
_diffrn_reflns_limit_k_min -15
_diffrn_reflns_limit_l_max 24
_diffrn_reflns_limit_l_min -24
_diffrn_reflns_number 13167
_diffrn_reflns_theta_full 27.51
_diffrn_reflns_theta_max 27.51
_diffrn_reflns_theta_min 1.88
_exptl_absorpt_coefficient_mu 0.829
_exptl_absorpt_correction_T_max 0.9217
_exptl_absorpt_correction_T_min 0.7602
_exptl_absorpt_correction_type multi-scan
_exptl_absorpt_process_details 'DENZO-SMN (Otwinowski & Minor, 1997)'
_exptl_crystal_colour 'light blue'
_exptl_crystal_density_diffrn 1.495
_exptl_crystal_density_method 'not measured'
_exptl_crystal_description plate
_exptl_crystal_F_000 3240
_exptl_crystal_size_max 0.35
_exptl_crystal_size_mid 0.25
_exptl_crystal_size_min 0.10
_refine_diff_density_max 0.985
_refine_diff_density_min -1.537
_refine_diff_density_rms 0.100
_refine_ls_extinction_method none
_refine_ls_goodness_of_fit_ref 1.032
_refine_ls_hydrogen_treatment mixed
_refine_ls_matrix_type full
_refine_ls_number_parameters 578
_refine_ls_number_reflns 7905
_refine_ls_number_restraints 2
_refine_ls_restrained_S_all 1.031
_refine_ls_R_factor_all 0.0966
_refine_ls_R_factor_gt 0.0625
_refine_ls_shift/su_max 0.000
_refine_ls_shift/su_mean 0.000
_refine_ls_structure_factor_coef Fsqd
_refine_ls_weighting_details 'calc w=1/[\s^2^(Fo^2^)+(0.0896P)^2^+24.7075P] where P=(Fo^2^+2Fc^2^)/3'
_refine_ls_weighting_scheme calc
_refine_ls_wR_factor_gt 0.1554
_refine_ls_wR_factor_ref 0.1788
_reflns_number_gt 5635
_reflns_number_total 7905
_reflns_threshold_expression >2sigma(I)
_cod_data_source_file ic061316wsi20060716_071935.cif
_cod_data_source_block usu145
_cod_depositor_comments
;
The following automatic conversions were performed:

'_exptl_absorpt_correction_type' value 'Multi-scan' changed to
'multi-scan' according to
/usr/data/users/saulius/automatic-downloads/retrospective/ACS/lib/dictionaries/cif_core.dic
dictionary named 'cif_core.dic' version 2.4.2 from 2011-04-26.

Automatic conversion script
Id: cif_fix_values 2281 2013-09-26 08:29:07Z andrius 
;
_cod_original_sg_symbol_H-M C2/c
_cod_original_formula_sum 'C34.50 H36 Cl2 N4 Ni O7 S'
_cod_database_code 4339729

loop_
_symmetry_equiv_pos_as_xyz
'x, y, z'
'-x, y, -z+1/2'
'x+1/2, y+1/2, z'
'-x+1/2, y+1/2, -z+1/2'
'-x, -y, -z'
'x, -y, z-1/2'
'-x+1/2, -y+1/2, -z'
'x+1/2, -y+1/2, z-1/2'

loop_
_atom_site_label
_atom_site_type_symbol
_atom_site_fract_x
_atom_site_fract_y
_atom_site_fract_z
_atom_site_U_iso_or_equiv
_atom_site_adp_type
_atom_site_occupancy
_atom_site_symmetry_multiplicity
_atom_site_calc_flag
_atom_site_refinement_flags
_atom_site_disorder_assembly
_atom_site_disorder_group
Ni1 Ni 0.164958(16) -0.02311(3) 0.65843(3) 0.02311(15) Uani 1 1 d . . .
Cl1 Cl 0.17362(3) 0.47730(7) 0.35250(5) 0.0302(2) Uani 1 1 d . . .
S1 S 0.07666(5) 0.45903(9) 0.48170(8) 0.0522(3) Uani 1 1 d . . .
O1 O 0.12542(9) 0.09538(19) 0.59390(14) 0.0256(5) Uani 1 1 d . . .
O2 O 0.18359(10) 0.2133(2) 0.63914(18) 0.0395(7) Uani 1 1 d . . .
O3 O 0.23026(10) 0.0463(2) 0.69096(16) 0.0301(6) Uani 1 1 d D . .
H3A H 0.2189(15) 0.103(2) 0.673(3) 0.038(13) Uiso 1 1 d D . .
H3B H 0.2452(18) 0.018(4) 0.672(3) 0.063(17) Uiso 1 1 d D . .
O4 O 0.20894(11) 0.5498(2) 0.35844(19) 0.0426(7) Uani 1 1 d . . .
O5 O 0.15052(12) 0.5176(3) 0.3939(2) 0.0537(9) Uani 1 1 d . . .
O6 O 0.19814(13) 0.3854(2) 0.3903(2) 0.0521(8) Uani 1 1 d . . .
O7 O 0.13894(12) 0.4593(3) 0.26772(18) 0.0525(9) Uani 1 1 d . . .
N1 N 0.10338(10) -0.1054(2) 0.62848(17) 0.0234(6) Uani 1 1 d . . .
N2 N 0.19811(11) -0.1533(2) 0.72557(18) 0.0271(7) Uani 1 1 d . . .
N3 N 0.16348(11) -0.1144(2) 0.55749(18) 0.0273(7) Uani 1 1 d . . .
N4 N 0.18498(11) 0.0234(2) 0.78262(18) 0.0266(6) Uani 1 1 d . . .
C1 C 0.05817(13) -0.0860(3) 0.5675(2) 0.0277(8) Uani 1 1 d . . .
C2 C 0.01998(14) -0.1497(3) 0.5500(2) 0.0322(8) Uani 1 1 d . . .
C3 C 0.02852(15) -0.2367(3) 0.5963(3) 0.0382(9) Uani 1 1 d . . .
C4 C 0.07503(15) -0.2586(3) 0.6581(2) 0.0346(9) Uani 1 1 d . . .
C5 C 0.11153(13) -0.1912(3) 0.6723(2) 0.0272(8) Uani 1 1 d . . .
C6 C 0.16281(14) -0.2070(3) 0.7405(2) 0.0310(8) Uani 1 1 d . . .
C7 C 0.21265(15) -0.2163(3) 0.6770(2) 0.0343(9) Uani 1 1 d . . .
C8 C 0.17438(13) -0.2100(3) 0.5873(2) 0.0282(8) Uani 1 1 d . . .
C9 C 0.15235(16) -0.2939(3) 0.5392(3) 0.0336(9) Uani 1 1 d . . .
C10 C 0.11789(15) -0.2811(3) 0.4573(2) 0.0329(9) Uani 1 1 d . . .
C11 C 0.10846(15) -0.1840(3) 0.4259(2) 0.0322(9) Uani 1 1 d . . .
C12 C 0.13223(13) -0.1018(3) 0.4765(2) 0.0268(8) Uani 1 1 d . . .
C13 C 0.12655(14) 0.0021(3) 0.4429(2) 0.0296(8) Uani 1 1 d . . .
C14 C 0.16617(15) 0.0659(3) 0.4714(2) 0.0316(8) Uani 1 1 d . . .
C15 C 0.16178(18) 0.1618(3) 0.4384(3) 0.0384(10) Uani 1 1 d . . .
C16 C 0.11732(19) 0.1953(4) 0.3758(3) 0.0436(11) Uani 1 1 d . . .
C17 C 0.07779(18) 0.1322(4) 0.3463(3) 0.0449(11) Uani 1 1 d . . .
C18 C 0.08215(16) 0.0366(3) 0.3786(3) 0.0372(9) Uani 1 1 d . . .
C19 C 0.23964(14) -0.1187(3) 0.8045(2) 0.0335(9) Uani 1 1 d . . .
C20 C 0.22591(13) -0.0260(3) 0.8352(2) 0.0292(8) Uani 1 1 d . . .
C21 C 0.25633(14) 0.0077(3) 0.9146(2) 0.0342(9) Uani 1 1 d . . .
H21 H 0.2840 -0.0305 0.9513 0.041 Uiso 1 1 calc R . .
C22 C 0.24600(15) 0.0965(4) 0.9394(2) 0.0354(9) Uani 1 1 d . . .
C23 C 0.20431(15) 0.1470(3) 0.8870(2) 0.0330(9) Uani 1 1 d . . .
C24 C 0.17342(13) 0.1077(3) 0.8095(2) 0.0271(8) Uani 1 1 d . . .
C25 C 0.12575(13) 0.1550(3) 0.7575(2) 0.0284(8) Uani 1 1 d . . .
C26 C 0.08436(14) 0.0947(3) 0.7172(2) 0.0310(8) Uani 1 1 d . . .
C27 C 0.03905(15) 0.1392(4) 0.6742(3) 0.0383(10) Uani 1 1 d . . .
C28 C 0.03448(17) 0.2434(4) 0.6721(3) 0.0460(11) Uani 1 1 d . . .
C29 C 0.07523(18) 0.3041(4) 0.7116(3) 0.0452(11) Uani 1 1 d . . .
C30 C 0.12064(15) 0.2594(3) 0.7539(2) 0.0359(9) Uani 1 1 d . . .
C31 C 0.14061(13) 0.1849(3) 0.5968(2) 0.0280(8) Uani 1 1 d . . .
C32 C 0.10209(14) 0.2625(3) 0.5445(3) 0.0317(8) Uani 1 1 d . . .
C33 C 0.12205(18) 0.3642(4) 0.5381(4) 0.0480(11) Uani 1 1 d . . .
C34 C 0.0661(3) 0.4935(5) 0.5561(4) 0.096(3) Uani 1 1 d . . .
H34A H 0.0489 0.4389 0.5658 0.145 Uiso 1 1 calc R . .
H34B H 0.0463 0.5551 0.5396 0.145 Uiso 1 1 calc R . .
H34C H 0.0968 0.5067 0.6066 0.145 Uiso 1 1 calc R . .
Cl2 Cl 0.0000 0.3414(3) 0.2500 0.1171(11) Uani 1 2 d S . .
Cl3 Cl 0.0000 0.5569(4) 0.2500 0.181(2) Uani 1 2 d S . .
C35 C 0.0244(8) 0.4531(14) 0.2540(13) 0.150(10) Uani 0.50 1 d P A -1
H35A H 0.0561 0.4538 0.3056 0.180 Uiso 0.50 1 calc PR A -1
H35B H 0.0314 0.4538 0.2087 0.180 Uiso 0.50 1 calc PR A -1
H1 H 0.0545(15) -0.021(3) 0.536(3) 0.030(11) Uiso 1 1 d . . .
H2 H -0.0098(15) -0.138(3) 0.511(2) 0.029(11) Uiso 1 1 d . . .
H3 H 0.0007(17) -0.278(4) 0.588(3) 0.046(13) Uiso 1 1 d . . .
H4 H 0.0823(17) -0.316(4) 0.696(3) 0.048(13) Uiso 1 1 d . . .
H6A H 0.1666(14) -0.180(3) 0.793(3) 0.029(10) Uiso 1 1 d . . .
H6B H 0.1687(16) -0.281(4) 0.749(3) 0.043(12) Uiso 1 1 d . . .
H7A H 0.2214(16) -0.286(4) 0.699(3) 0.038(12) Uiso 1 1 d . . .
H7B H 0.2417(16) -0.186(3) 0.687(3) 0.035(12) Uiso 1 1 d . . .
H9 H 0.1585(17) -0.352(4) 0.558(3) 0.043(14) Uiso 1 1 d . . .
H10 H 0.1036(15) -0.334(3) 0.425(3) 0.031(11) Uiso 1 1 d . . .
H11 H 0.0908(15) -0.168(3) 0.377(3) 0.031(11) Uiso 1 1 d . . .
H14 H 0.1936(18) 0.042(4) 0.508(3) 0.046(14) Uiso 1 1 d . . .
H15 H 0.1854(17) 0.199(4) 0.457(3) 0.037(13) Uiso 1 1 d . . .
H16 H 0.1144(18) 0.257(4) 0.358(3) 0.051(14) Uiso 1 1 d . . .
H17 H 0.0509(19) 0.159(4) 0.306(3) 0.058(16) Uiso 1 1 d . . .
H18 H 0.0564(19) 0.000(4) 0.360(3) 0.049(15) Uiso 1 1 d . . .
H19A H 0.2687(19) -0.097(4) 0.796(3) 0.059(15) Uiso 1 1 d . . .
H19B H 0.2515(15) -0.174(3) 0.847(3) 0.032(11) Uiso 1 1 d . . .
H22 H 0.2657(17) 0.117(4) 0.985(3) 0.046(14) Uiso 1 1 d . . .
H23 H 0.1964(15) 0.206(3) 0.900(3) 0.031(11) Uiso 1 1 d . . .
H26 H 0.0880(13) 0.031(3) 0.717(2) 0.013(9) Uiso 1 1 d . . .
H27 H 0.0120(15) 0.096(3) 0.644(2) 0.030(10) Uiso 1 1 d . . .
H28 H 0.0033(18) 0.270(4) 0.643(3) 0.047(13) Uiso 1 1 d . . .
H29 H 0.0703(17) 0.384(4) 0.707(3) 0.051(14) Uiso 1 1 d . . .
H30 H 0.1496(17) 0.308(4) 0.780(3) 0.041(12) Uiso 1 1 d . . .
H32A H 0.0801(15) 0.269(3) 0.566(2) 0.029(10) Uiso 1 1 d . . .
H32B H 0.0807(13) 0.236(3) 0.486(2) 0.023(9) Uiso 1 1 d . . .
H33A H 0.1331(13) 0.392(3) 0.592(2) 0.020(9) Uiso 1 1 d . . .
H33B H 0.141(2) 0.361(5) 0.513(4) 0.08(2) Uiso 1 1 d . . .

loop_
_atom_site_aniso_label
_atom_site_aniso_U_11
_atom_site_aniso_U_22
_atom_site_aniso_U_33
_atom_site_aniso_U_23
_atom_site_aniso_U_13
_atom_site_aniso_U_12
Ni1 0.0220(2) 0.0246(3) 0.0224(2) -0.00017(17) 0.01110(18) -0.00004(18)
Cl1 0.0305(5) 0.0299(5) 0.0294(4) -0.0044(4) 0.0147(4) -0.0030(4)
S1 0.0640(8) 0.0330(6) 0.0580(7) 0.0048(5) 0.0299(6) -0.0003(5)
O1 0.0285(13) 0.0225(13) 0.0270(12) -0.0003(10) 0.0150(11) -0.0028(10)
O2 0.0273(14) 0.0293(15) 0.0542(18) -0.0042(13) 0.0150(13) -0.0069(12)
O3 0.0257(14) 0.0344(16) 0.0333(14) -0.0013(12) 0.0171(12) -0.0006(12)
O4 0.0428(17) 0.0396(17) 0.0518(18) -0.0053(14) 0.0288(15) -0.0085(14)
O5 0.0429(18) 0.077(3) 0.0522(19) -0.0149(17) 0.0320(16) -0.0023(17)
O6 0.063(2) 0.0309(16) 0.0502(19) 0.0054(14) 0.0199(16) 0.0032(15)
O7 0.0503(19) 0.054(2) 0.0323(16) -0.0135(14) 0.0061(14) -0.0031(16)
N1 0.0271(15) 0.0227(15) 0.0203(14) 0.0009(11) 0.0121(12) 0.0020(12)
N2 0.0249(15) 0.0290(17) 0.0246(15) 0.0011(12) 0.0105(12) 0.0030(13)
N3 0.0275(16) 0.0302(17) 0.0264(15) -0.0001(12) 0.0153(13) 0.0016(13)
N4 0.0213(14) 0.0342(18) 0.0238(14) -0.0018(12) 0.0111(12) -0.0019(13)
C1 0.0276(18) 0.0265(19) 0.0249(17) 0.0011(15) 0.0103(15) 0.0036(15)
C2 0.0240(19) 0.029(2) 0.033(2) 0.0015(16) 0.0068(16) -0.0018(16)
C3 0.031(2) 0.034(2) 0.041(2) 0.0053(18) 0.0125(18) -0.0061(18)
C4 0.036(2) 0.030(2) 0.034(2) 0.0085(17) 0.0151(17) -0.0015(17)
C5 0.0287(19) 0.0278(19) 0.0252(17) 0.0018(14) 0.0139(15) 0.0024(15)
C6 0.0276(19) 0.032(2) 0.0268(19) 0.0072(16) 0.0092(15) 0.0027(16)
C7 0.032(2) 0.033(2) 0.034(2) 0.0014(17) 0.0135(17) 0.0111(18)
C8 0.0290(19) 0.030(2) 0.0291(18) -0.0009(15) 0.0173(16) 0.0050(16)
C9 0.041(2) 0.027(2) 0.039(2) -0.0004(17) 0.0251(19) 0.0026(18)
C10 0.038(2) 0.032(2) 0.034(2) -0.0093(17) 0.0221(18) -0.0050(18)
C11 0.036(2) 0.039(2) 0.0246(19) -0.0018(16) 0.0177(17) -0.0037(18)
C12 0.0264(18) 0.032(2) 0.0269(18) 0.0012(15) 0.0172(15) 0.0000(15)
C13 0.038(2) 0.032(2) 0.0267(18) -0.0015(15) 0.0219(16) -0.0003(16)
C14 0.034(2) 0.034(2) 0.0288(19) 0.0000(16) 0.0180(17) -0.0016(18)
C15 0.047(3) 0.034(2) 0.043(2) -0.0027(18) 0.029(2) -0.009(2)
C16 0.065(3) 0.033(2) 0.042(2) 0.0074(19) 0.034(2) 0.004(2)
C17 0.046(3) 0.044(3) 0.039(2) 0.008(2) 0.018(2) 0.003(2)
C18 0.036(2) 0.041(3) 0.034(2) 0.0042(17) 0.0169(18) -0.0029(19)
C19 0.027(2) 0.037(2) 0.0274(19) 0.0004(16) 0.0075(16) 0.0045(17)
C20 0.0242(18) 0.036(2) 0.0249(18) 0.0020(15) 0.0106(15) -0.0004(16)
C21 0.0269(19) 0.049(3) 0.0233(18) 0.0016(16) 0.0101(15) -0.0027(17)
C22 0.031(2) 0.049(3) 0.0220(19) -0.0050(17) 0.0103(16) -0.0067(19)
C23 0.035(2) 0.039(2) 0.0291(19) -0.0091(17) 0.0197(17) -0.0058(18)
C24 0.0264(18) 0.034(2) 0.0251(17) -0.0031(15) 0.0160(15) -0.0056(16)
C25 0.0300(19) 0.034(2) 0.0244(17) -0.0041(15) 0.0164(15) 0.0003(16)
C26 0.032(2) 0.033(2) 0.031(2) -0.0037(16) 0.0184(16) 0.0001(17)
C27 0.029(2) 0.048(3) 0.035(2) -0.0092(19) 0.0141(17) -0.0037(19)
C28 0.033(2) 0.060(3) 0.043(2) 0.000(2) 0.017(2) 0.011(2)
C29 0.048(3) 0.045(3) 0.046(3) 0.000(2) 0.027(2) 0.008(2)
C30 0.036(2) 0.037(2) 0.038(2) -0.0057(18) 0.0213(18) 0.0002(19)
C31 0.0289(19) 0.0273(19) 0.0284(18) -0.0031(15) 0.0152(15) -0.0016(16)
C32 0.029(2) 0.0248(19) 0.043(2) 0.0023(16) 0.0195(18) -0.0037(16)
C33 0.045(3) 0.033(2) 0.066(3) 0.003(2) 0.029(3) -0.004(2)
C34 0.128(7) 0.061(4) 0.066(4) 0.012(3) 0.024(4) 0.013(4)
Cl2 0.150(3) 0.081(2) 0.133(3) 0.000 0.081(2) 0.000
Cl3 0.208(5) 0.110(3) 0.233(6) 0.000 0.117(5) 0.000
C35 0.22(3) 0.120(14) 0.110(13) 0.005(13) 0.081(18) 0.106(16)

loop_
_atom_type_symbol
_atom_type_description
_atom_type_scat_dispersion_real
_atom_type_scat_dispersion_imag
_atom_type_scat_source
C C 0.0033 0.0016 'International Tables Vol C Tables 4.2.6.8 and 6.1.1.4'
H H 0.0000 0.0000 'International Tables Vol C Tables 4.2.6.8 and 6.1.1.4'
N N 0.0061 0.0033 'International Tables Vol C Tables 4.2.6.8 and 6.1.1.4'
O O 0.0106 0.0060 'International Tables Vol C Tables 4.2.6.8 and 6.1.1.4'
S S 0.1246 0.1234 'International Tables Vol C Tables 4.2.6.8 and 6.1.1.4'
Cl Cl 0.1484 0.1585 'International Tables Vol C Tables 4.2.6.8 and 6.1.1.4'
Ni Ni 0.3393 1.1124 'International Tables Vol C Tables 4.2.6.8 and 6.1.1.4'

loop_
_geom_angle_atom_site_label_1
_geom_angle_atom_site_label_2
_geom_angle_atom_site_label_3
_geom_angle
_geom_angle_site_symmetry_1
_geom_angle_site_symmetry_3
O1 Ni1 N1 91.08(11) . .
O1 Ni1 N2 172.47(11) . .
N1 Ni1 N2 81.79(12) . .
O1 Ni1 O3 94.08(11) . .
N1 Ni1 O3 174.50(12) . .
N2 Ni1 O3 93.14(12) . .
O1 Ni1 N4 100.72(11) . .
N1 Ni1 N4 99.14(11) . .
N2 Ni1 N4 78.20(12) . .
O3 Ni1 N4 81.82(11) . .
O1 Ni1 N3 99.75(11) . .
N1 Ni1 N3 83.28(11) . .
N2 Ni1 N3 81.87(12) . .
O3 Ni1 N3 93.92(11) . .
N4 Ni1 N3 159.33(12) . .
O6 Cl1 O5 110.5(2) . .
O6 Cl1 O7 109.8(2) . .
O5 Cl1 O7 110.4(2) . .
O6 Cl1 O4 108.1(2) . .
O5 Cl1 O4 108.7(2) . .
O7 Cl1 O4 109.3(2) . .
C34 S1 C33 98.1(3) . .
C31 O1 Ni1 126.2(2) . .
Ni1 O3 H3A 96(3) . .
Ni1 O3 H3B 113(4) . .
H3A O3 H3B 118(5) . .
C1 N1 C5 118.4(3) . .
C1 N1 Ni1 127.1(2) . .
C5 N1 Ni1 114.3(2) . .
C7 N2 C19 113.0(3) . .
C7 N2 C6 111.4(3) . .
C19 N2 C6 109.9(3) . .
C7 N2 Ni1 108.1(2) . .
C19 N2 Ni1 106.4(2) . .
C6 N2 Ni1 107.8(2) . .
C12 N3 C8 118.3(3) . .
C12 N3 Ni1 125.7(2) . .
C8 N3 Ni1 104.9(2) . .
C20 N4 C24 118.2(3) . .
C20 N4 Ni1 107.5(2) . .
C24 N4 Ni1 130.4(2) . .
N1 C1 C2 122.2(4) . .
N1 C1 H1 115(2) . .
C2 C1 H1 123(2) . .
C3 C2 C1 119.1(4) . .
C3 C2 H2 117(3) . .
C1 C2 H2 124(3) . .
C4 C3 C2 119.3(4) . .
C4 C3 H3 121(3) . .
C2 C3 H3 119(3) . .
C3 C4 C5 118.5(4) . .
C3 C4 H4 122(3) . .
C5 C4 H4 119(3) . .
N1 C5 C4 122.6(3) . .
N1 C5 C6 115.4(3) . .
C4 C5 C6 121.9(3) . .
N2 C6 C5 112.5(3) . .
N2 C6 H6A 107(2) . .
C5 C6 H6A 109(2) . .
N2 C6 H6B 113(3) . .
C5 C6 H6B 108(3) . .
H6A C6 H6B 106(4) . .
N2 C7 C8 109.4(3) . .
N2 C7 H7A 112(3) . .
C8 C7 H7A 115(3) . .
N2 C7 H7B 104(3) . .
C8 C7 H7B 111(3) . .
H7A C7 H7B 106(4) . .
N3 C8 C9 122.4(3) . .
N3 C8 C7 114.2(3) . .
C9 C8 C7 123.4(4) . .
C8 C9 C10 119.4(4) . .
C8 C9 H9 122(3) . .
C10 C9 H9 118(3) . .
C11 C10 C9 118.2(4) . .
C11 C10 H10 121(3) . .
C9 C10 H10 121(3) . .
C10 C11 C12 120.2(4) . .
C10 C11 H11 127(3) . .
C12 C11 H11 113(3) . .
N3 C12 C11 121.1(4) . .
N3 C12 C13 117.3(3) . .
C11 C12 C13 121.5(3) . .
C14 C13 C18 118.1(4) . .
C14 C13 C12 120.4(4) . .
C18 C13 C12 121.4(4) . .
C15 C14 C13 121.0(4) . .
C15 C14 H14 122(3) . .
C13 C14 H14 117(3) . .
C14 C15 C16 120.0(4) . .
C14 C15 H15 120(3) . .
C16 C15 H15 120(3) . .
C17 C16 C15 119.5(4) . .
C17 C16 H16 121(3) . .
C15 C16 H16 120(3) . .
C18 C17 C16 120.5(5) . .
C18 C17 H17 125(4) . .
C16 C17 H17 114(4) . .
C17 C18 C13 120.7(4) . .
C17 C18 H18 118(3) . .
C13 C18 H18 121(3) . .
N2 C19 C20 110.2(3) . .
N2 C19 H19A 110(3) . .
C20 C19 H19A 107(3) . .
N2 C19 H19B 111(2) . .
C20 C19 H19B 110(2) . .
H19A C19 H19B 108(4) . .
N4 C20 C21 122.2(4) . .
N4 C20 C19 118.3(3) . .
C21 C20 C19 119.5(3) . .
C22 C21 C20 119.1(4) . .
C22 C21 H21 120.4 . .
C20 C21 H21 120.4 . .
C21 C22 C23 119.3(4) . .
C21 C22 H22 117(4) . .
C23 C22 H22 124(4) . .
C22 C23 C24 119.6(4) . .
C22 C23 H23 123(3) . .
C24 C23 H23 118(3) . .
N4 C24 C23 121.2(4) . .
N4 C24 C25 119.3(3) . .
C23 C24 C25 119.3(4) . .
C30 C25 C26 118.8(4) . .
C30 C25 C24 120.7(4) . .
C26 C25 C24 120.2(4) . .
C27 C26 C25 120.4(4) . .
C27 C26 H26 121(2) . .
C25 C26 H26 118(2) . .
C28 C27 C26 120.2(4) . .
C28 C27 H27 122(3) . .
C26 C27 H27 118(3) . .
C27 C28 C29 120.1(4) . .
C27 C28 H28 117(3) . .
C29 C28 H28 122(3) . .
C28 C29 C30 119.7(5) . .
C28 C29 H29 118(3) . .
C30 C29 H29 122(3) . .
C25 C30 C29 120.9(4) . .
C25 C30 H30 123(3) . .
C29 C30 H30 116(3) . .
O2 C31 O1 125.6(4) . .
O2 C31 C32 119.0(3) . .
O1 C31 C32 115.4(3) . .
C33 C32 C31 114.1(3) . .
C33 C32 H32A 112(2) . .
C31 C32 H32A 108(2) . .
C33 C32 H32B 107(2) . .
C31 C32 H32B 110(2) . .
H32A C32 H32B 104(3) . .
C32 C33 S1 114.3(3) . .
C32 C33 H33A 101(2) . .
S1 C33 H33A 96(2) . .
C32 C33 H33B 114(4) . .
S1 C33 H33B 106(4) . .
H33A C33 H33B 124(4) . .
S1 C34 H34A 109.5 . .
S1 C34 H34B 109.5 . .
H34A C34 H34B 109.5 . .
S1 C34 H34C 109.5 . .
H34A C34 H34C 109.5 . .
H34B C34 H34C 109.5 . .
C35 Cl2 C35 54.1(12) 2 .
C35 Cl3 C35 57.5(18) . 2
Cl3 C35 Cl2 124.2(14) . .
Cl3 C35 H35A 106.3 . .
Cl2 C35 H35A 106.3 . .
Cl3 C35 H35B 106.3 . .
Cl2 C35 H35B 106.3 . .
H35A C35 H35B 106.4 . .

loop_
_geom_bond_atom_site_label_1
_geom_bond_atom_site_label_2
_geom_bond_distance
_geom_bond_site_symmetry_2
Ni1 O1 1.994(2) .
Ni1 N1 2.072(3) .
Ni1 N2 2.080(3) .
Ni1 O3 2.080(3) .
Ni1 N4 2.186(3) .
Ni1 N3 2.240(3) .
Cl1 O6 1.425(3) .
Cl1 O5 1.430(3) .
Cl1 O7 1.434(3) .
Cl1 O4 1.447(3) .
S1 C34 1.673(8) .
S1 C33 1.804(5) .
O1 C31 1.269(5) .
O2 C31 1.254(5) .
O3 H3A 0.828(19) .
O3 H3B 0.83(2) .
N1 C1 1.345(5) .
N1 C5 1.348(5) .
N2 C7 1.482(5) .
N2 C19 1.482(5) .
N2 C6 1.485(5) .
N3 C12 1.351(5) .
N3 C8 1.352(5) .
N4 C20 1.348(5) .
N4 C24 1.352(5) .
C1 C2 1.385(5) .
C1 H1 1.01(4) .
C2 C3 1.384(6) .
C2 H2 0.88(4) .
C3 C4 1.383(6) .
C3 H3 1.00(5) .
C4 C5 1.388(5) .
C4 H4 0.99(5) .
C5 C6 1.507(5) .
C6 H6A 1.00(4) .
C6 H6B 0.99(5) .
C7 C8 1.510(5) .
C7 H7A 0.99(5) .
C7 H7B 0.95(5) .
C8 C9 1.380(6) .
C9 C10 1.383(6) .
C9 H9 0.82(5) .
C10 C11 1.379(6) .
C10 H10 0.89(4) .
C11 C12 1.391(6) .
C11 H11 0.83(4) .
C12 C13 1.483(5) .
C13 C14 1.389(6) .
C13 C18 1.401(6) .
C14 C15 1.386(6) .
C14 H14 0.86(5) .
C15 C16 1.387(7) .
C15 H15 0.82(5) .
C16 C17 1.380(7) .
C16 H16 0.87(6) .
C17 C18 1.379(6) .
C17 H17 0.89(5) .
C18 H18 0.86(5) .
C19 C20 1.514(6) .
C19 H19A 1.07(5) .
C19 H19B 1.00(4) .
C20 C21 1.386(5) .
C21 C22 1.364(6) .
C21 H21 0.9500 .
C22 C23 1.370(6) .
C22 H22 0.82(5) .
C23 C24 1.389(5) .
C23 H23 0.89(4) .
C24 C25 1.476(5) .
C25 C30 1.385(6) .
C25 C26 1.399(6) .
C26 C27 1.389(6) .
C26 H26 0.86(4) .
C27 C28 1.380(7) .
C27 H27 0.95(4) .
C28 C29 1.388(7) .
C28 H28 0.94(5) .
C29 C30 1.392(6) .
C29 H29 1.06(5) .
C30 H30 1.03(5) .
C31 C32 1.523(5) .
C32 C33 1.520(6) .
C32 H32A 0.98(4) .
C32 H32B 1.02(4) .
C33 H33A 0.96(4) .
C33 H33B 0.96(6) .
C34 H34A 0.9800 .
C34 H34B 0.9800 .
C34 H34C 0.9800 .
Cl2 C35 1.65(2) 2
Cl2 C35 1.65(2) .
Cl3 C35 1.563(15) .
Cl3 C35 1.563(15) 2
C35 H35A 0.9900 .
C35 H35B 0.9900 .

loop_
_geom_hbond_atom_site_label_D
_geom_hbond_atom_site_label_H
_geom_hbond_atom_site_label_A
_geom_hbond_distance_DH
_geom_hbond_distance_HA
_geom_hbond_distance_DA
_geom_hbond_angle_DHA
_geom_hbond_site_symmetry_A
O3 H3A O2 0.828(19) 1.75(2) 2.565(4) 166(5) .
O3 H3B O4 0.83(2) 2.04(2) 2.861(4) 171(6) 7_556

loop_
_geom_torsion_atom_site_label_1
_geom_torsion_atom_site_label_2
_geom_torsion_atom_site_label_3
_geom_torsion_atom_site_label_4
_geom_torsion
_geom_torsion_site_symmetry_1
N1 Ni1 O1 C31 166.2(3) .
N2 Ni1 O1 C31 147.7(8) .
O3 Ni1 O1 C31 -15.7(3) .
N4 Ni1 O1 C31 66.7(3) .
N3 Ni1 O1 C31 -110.4(3) .
O1 Ni1 N1 C1 17.2(3) .
N2 Ni1 N1 C1 -165.2(3) .
O3 Ni1 N1 C1 -142.2(10) .
N4 Ni1 N1 C1 118.2(3) .
N3 Ni1 N1 C1 -82.5(3) .
O1 Ni1 N1 C5 -168.1(2) .
N2 Ni1 N1 C5 9.5(2) .
O3 Ni1 N1 C5 32.5(12) .
N4 Ni1 N1 C5 -67.1(3) .
N3 Ni1 N1 C5 92.2(2) .
O1 Ni1 N2 C7 117.3(8) .
N1 Ni1 N2 C7 98.7(3) .
O3 Ni1 N2 C7 -79.2(3) .
N4 Ni1 N2 C7 -160.1(3) .
N3 Ni1 N2 C7 14.3(2) .
O1 Ni1 N2 C19 -121.1(8) .
N1 Ni1 N2 C19 -139.8(2) .
O3 Ni1 N2 C19 42.4(2) .
N4 Ni1 N2 C19 -38.6(2) .
N3 Ni1 N2 C19 135.9(2) .
O1 Ni1 N2 C6 -3.2(10) .
N1 Ni1 N2 C6 -21.9(2) .
O3 Ni1 N2 C6 160.2(2) .
N4 Ni1 N2 C6 79.3(2) .
N3 Ni1 N2 C6 -106.2(2) .
O1 Ni1 N3 C12 -16.8(3) .
N1 Ni1 N3 C12 73.1(3) .
N2 Ni1 N3 C12 155.7(3) .
O3 Ni1 N3 C12 -111.7(3) .
N4 Ni1 N3 C12 171.2(3) .
O1 Ni1 N3 C8 -159.5(2) .
N1 Ni1 N3 C8 -69.6(2) .
N2 Ni1 N3 C8 13.0(2) .
O3 Ni1 N3 C8 105.7(2) .
N4 Ni1 N3 C8 28.5(5) .
O1 Ni1 N4 C20 -155.8(2) .
N1 Ni1 N4 C20 111.3(2) .
N2 Ni1 N4 C20 31.8(2) .
O3 Ni1 N4 C20 -63.2(2) .
N3 Ni1 N4 C20 16.1(5) .
O1 Ni1 N4 C24 1.2(3) .
N1 Ni1 N4 C24 -91.7(3) .
N2 Ni1 N4 C24 -171.2(3) .
O3 Ni1 N4 C24 93.8(3) .
N3 Ni1 N4 C24 173.1(3) .
C5 N1 C1 C2 1.7(5) .
Ni1 N1 C1 C2 176.2(3) .
N1 C1 C2 C3 -0.5(6) .
C1 C2 C3 C4 -1.0(6) .
C2 C3 C4 C5 1.1(6) .
C1 N1 C5 C4 -1.5(5) .
Ni1 N1 C5 C4 -176.7(3) .
C1 N1 C5 C6 -179.0(3) .
Ni1 N1 C5 C6 5.8(4) .
C3 C4 C5 N1 0.1(6) .
C3 C4 C5 C6 177.4(4) .
C7 N2 C6 C5 -87.4(4) .
C19 N2 C6 C5 146.6(3) .
Ni1 N2 C6 C5 31.0(4) .
N1 C5 C6 N2 -25.3(5) .
C4 C5 C6 N2 157.2(4) .
C19 N2 C7 C8 -155.3(3) .
C6 N2 C7 C8 80.4(4) .
Ni1 N2 C7 C8 -37.9(4) .
C12 N3 C8 C9 -4.5(5) .
Ni1 N3 C8 C9 141.4(3) .
C12 N3 C8 C7 175.2(3) .
Ni1 N3 C8 C7 -38.8(4) .
N2 C7 C8 N3 54.7(5) .
N2 C7 C8 C9 -125.6(4) .
N3 C8 C9 C10 0.2(6) .
C7 C8 C9 C10 -179.5(4) .
C8 C9 C10 C11 3.0(6) .
C9 C10 C11 C12 -1.8(6) .
C8 N3 C12 C11 5.7(5) .
Ni1 N3 C12 C11 -132.6(3) .
C8 N3 C12 C13 -170.8(3) .
Ni1 N3 C12 C13 50.9(4) .
C10 C11 C12 N3 -2.5(6) .
C10 C11 C12 C13 173.8(4) .
N3 C12 C13 C14 37.9(5) .
C11 C12 C13 C14 -138.6(4) .
N3 C12 C13 C18 -146.1(4) .
C11 C12 C13 C18 37.4(5) .
C18 C13 C14 C15 1.3(6) .
C12 C13 C14 C15 177.4(4) .
C13 C14 C15 C16 -0.1(6) .
C14 C15 C16 C17 -0.6(7) .
C15 C16 C17 C18 0.2(7) .
C16 C17 C18 C13 1.0(7) .
C14 C13 C18 C17 -1.8(6) .
C12 C13 C18 C17 -177.8(4) .
C7 N2 C19 C20 158.4(3) .
C6 N2 C19 C20 -76.5(4) .
Ni1 N2 C19 C20 40.0(4) .
C24 N4 C20 C21 -0.8(5) .
Ni1 N4 C20 C21 159.5(3) .
C24 N4 C20 C19 -178.3(3) .
Ni1 N4 C20 C19 -18.1(4) .
N2 C19 C20 N4 -14.0(5) .
N2 C19 C20 C21 168.4(3) .
N4 C20 C21 C22 -3.5(6) .
C19 C20 C21 C22 174.0(4) .
C20 C21 C22 C23 4.0(6) .
C21 C22 C23 C24 -0.5(6) .
C20 N4 C24 C23 4.5(5) .
Ni1 N4 C24 C23 -150.5(3) .
C20 N4 C24 C25 -171.5(3) .
Ni1 N4 C24 C25 33.5(5) .
C22 C23 C24 N4 -3.9(6) .
C22 C23 C24 C25 172.1(4) .
N4 C24 C25 C30 -143.0(4) .
C23 C24 C25 C30 40.9(5) .
N4 C24 C25 C26 43.1(5) .
C23 C24 C25 C26 -133.0(4) .
C30 C25 C26 C27 0.2(6) .
C24 C25 C26 C27 174.3(3) .
C25 C26 C27 C28 -1.1(6) .
C26 C27 C28 C29 1.3(7) .
C27 C28 C29 C30 -0.6(7) .
C26 C25 C30 C29 0.4(6) .
C24 C25 C30 C29 -173.6(4) .
C28 C29 C30 C25 -0.3(7) .
Ni1 O1 C31 O2 2.3(5) .
Ni1 O1 C31 C32 -176.6(2) .
O2 C31 C32 C33 10.6(6) .
O1 C31 C32 C33 -170.4(4) .
C31 C32 C33 S1 -176.3(3) .
C34 S1 C33 C32 79.7(5) .
C35 Cl3 C35 Cl2 -0.003(2) 2
C35 Cl2 C35 Cl3 0.002(2) 2
